data_2241473
loop_
_publ_author_name
'Safbri, Siti Artikah M.'
'Halim, Siti Nadiah Abdul'
'Tiekink, Edward R. T.'

_publ_section_title
;
 Crystal structures of
 (2,2'-bipyridyl-\k^2^<i>N</i>,<i>N</i>')bis[<i>N</i>,<i>N</i>-bis(2-hydroxyethyl)dithiocarbamato-\k^2^<i>S</i>,<i>S</i>']zinc
 dihydrate and
 (2,2'-bipyridyl-\k^2^<i>N</i>,<i>N</i>')bis[<i>N</i>-(2-hydroxyethyl)-<i>N</i>-isopropyldithiocarbamato-\k^2^<i>S</i>,<i>S</i>']zinc
;
_journal_coeditor_code WM5262
_journal_issue 2
_journal_name_full 'Acta Crystallographica Section E'
_journal_page_first 203
_journal_page_last 208
_journal_paper_doi 10.1107/S2056989016000700
_journal_volume 72
_journal_year 2016
_chemical_formula_iupac '[Zn (C5 H10 N O2 S2)2 (C10 H8 N2)], 2H2 O'
_chemical_formula_moiety 'C20 H28 N4 O4 S4 Zn, 2(H2 O)'
_chemical_formula_sum 'C20 H32 N4 O6 S4 Zn'
_chemical_formula_weight 618.10
_chemical_name_systematic
'(2,2'-Bipyridyl-\k^2^<i>N</i>,<i>N</i>')bis[<i>N</i>,<i>N</i>-bis(2-hydroxyethyl)dithiocarbamato-\k^2^<i>S</i>,<i>S</i>']zinc dihydrate'
_space_group_crystal_system orthorhombic
_space_group_IT_number 56
_space_group_name_Hall '-P 2ab 2ac'
_space_group_name_H-M_alt 'P c c n'
_symmetry_space_group_name_Hall '-P 2ab 2ac'
_symmetry_space_group_name_H-M 'P c c n'
_atom_sites_solution_hydrogens mixed
_audit_creation_method SHELXL-2014/7
_cell_angle_alpha 90
_cell_angle_beta 90
_cell_angle_gamma 90
_cell_formula_units_Z 4
_cell_length_a 6.7730(3)
_cell_length_b 23.1063(11)
_cell_length_c 16.9483(8)
_cell_measurement_reflns_used 5870
_cell_measurement_temperature 100(2)
_cell_measurement_theta_max 27.5020
_cell_measurement_theta_min 2.5549
_cell_volume 2652.4(2)
_computing_cell_refinement
;
CrysAlis PRO (Agilent, 2012)
;
_computing_data_collection
;
CrysAlis PRO (Agilent, 2012)
;
_computing_data_reduction
;
CrysAlis PRO (Agilent, 2012)
;
_computing_molecular_graphics
;
ORTEP-3 for Windows (Farrugia, 2012) and DIAMOND (Brandenburg,
2006)
;
_computing_publication_material
;
publCIF (Westrip, 2010)
;
_computing_structure_refinement
;
SHELXL2014 (Sheldrick, 2015)
;
_computing_structure_solution
;
SHELXS97 (Sheldrick, 2008)
;
_diffrn_ambient_temperature 100(2)
_diffrn_detector_area_resol_mean 10.4041
_diffrn_measured_fraction_theta_full 0.999
_diffrn_measured_fraction_theta_max 0.999
_diffrn_measurement_device_type 'Agilent SuperNova Dual diffractometer with an Atlas detector'
_diffrn_measurement_method '\w scan'
_diffrn_radiation_monochromator Mirror
_diffrn_radiation_source 'SuperNova (Mo) X-ray Source'
_diffrn_radiation_type MoK\a
_diffrn_radiation_wavelength 0.71073
_diffrn_reflns_av_R_equivalents 0.0486
_diffrn_reflns_limit_h_max 8
_diffrn_reflns_limit_h_min -8
_diffrn_reflns_limit_k_max 29
_diffrn_reflns_limit_k_min -30
_diffrn_reflns_limit_l_max 21
_diffrn_reflns_limit_l_min -22
_diffrn_reflns_number 21039
_diffrn_reflns_theta_full 27.500
_diffrn_reflns_theta_max 27.500
_diffrn_reflns_theta_min 2.560
_diffrn_standards_decay_% 0
_diffrn_standards_interval_count 0
_diffrn_standards_interval_time 0
_diffrn_standards_number 0
_exptl_absorpt_coefficient_mu 1.284
_exptl_absorpt_correction_T_max 1.00000
_exptl_absorpt_correction_T_min 0.77748
_exptl_absorpt_correction_type multi-scan
_exptl_absorpt_process_details
;
(CrysAlis PRO; Agilent, 2012)
;
_exptl_crystal_colour light-yellow
_exptl_crystal_density_diffrn 1.548
_exptl_crystal_description prism
_exptl_crystal_F_000 1288
_exptl_crystal_size_max 0.400
_exptl_crystal_size_mid 0.300
_exptl_crystal_size_min 0.200
_refine_diff_density_max 0.386
_refine_diff_density_min -0.340
_refine_ls_extinction_method none
_refine_ls_goodness_of_fit_ref 1.019
_refine_ls_matrix_type full
_refine_ls_number_parameters 171
_refine_ls_number_reflns 3047
_refine_ls_number_restraints 4
_refine_ls_restrained_S_all 1.019
_refine_ls_R_factor_all 0.0361
_refine_ls_R_factor_gt 0.0271
_refine_ls_shift/su_max 0.001
_refine_ls_shift/su_mean 0.000
_refine_ls_structure_factor_coef Fsqd
_refine_ls_weighting_details 'w=1/[\s^2^(Fo^2^)+(0.0256P)^2^+1.8882P] where P=(Fo^2^+2Fc^2^)/3'
_refine_ls_weighting_scheme calc
_refine_ls_wR_factor_gt 0.0602
_refine_ls_wR_factor_ref 0.0661
_reflns_number_gt 2607
_reflns_number_total 3047
_reflns_threshold_expression 'I > 2\s(I)'
_cod_data_source_file wm5262sup1.cif
_cod_data_source_block I
_cod_database_code 2241473
_shelx_space_group_comment
;
The symmetry employed for this shelxl refinement is uniquely defined
by the following loop, which should always be used as a source of
symmetry information in preference to the above space-group names.
They are only intended as comments.
;
_shelx_estimated_absorpt_t_min 0.628
_shelx_estimated_absorpt_t_max 0.783

loop_
_space_group_symop_operation_xyz
'x, y, z'
'-x+1/2, -y+1/2, z'
'-x, y+1/2, -z+1/2'
'x+1/2, -y, -z+1/2'
'-x, -y, -z'
'x-1/2, y-1/2, -z'
'x, -y-1/2, z-1/2'
'-x-1/2, y, z-1/2'

loop_
_atom_site_type_symbol
_atom_site_label
_atom_site_fract_x
_atom_site_fract_y
_atom_site_fract_z
_atom_site_U_iso_or_equiv
_atom_site_adp_type
_atom_site_calc_flag
_atom_site_occupancy
Zn Zn 0.7500 0.2500 0.25218(2) 0.01179(9) Uani d 1
S S1 0.88162(6) 0.32477(2) 0.15608(3) 0.01323(11) Uani d 1
S S2 0.48554(6) 0.32443(2) 0.22814(3) 0.01403(11) Uani d 1
N N1 0.5960(2) 0.39933(6) 0.11619(8) 0.0123(3) Uani d 1
N N2 0.5960(2) 0.21427(6) 0.35319(8) 0.0122(3) Uani d 1
O O1 0.8068(2) 0.51852(6) 0.09325(9) 0.0221(3) Uani d 1
H H1O 0.899(3) 0.5406(9) 0.1051(14) 0.033 Uiso d 1
O O2 0.4459(2) 0.52831(6) 0.15907(9) 0.0273(3) Uani d 1
H H2O 0.559(2) 0.5263(11) 0.1401(14) 0.041 Uiso d 1
O O1W 1.1132(2) 0.58995(6) 0.12670(8) 0.0202(3) Uani d 1
H H1W 1.225(2) 0.5761(10) 0.1348(14) 0.030 Uiso d 1
H H2W 1.096(3) 0.6133(8) 0.1634(10) 0.030 Uiso d 1
C C1 0.6497(3) 0.35475(8) 0.16217(10) 0.0123(4) Uani d 1
C C2 0.7307(3) 0.42078(8) 0.05455(10) 0.0151(4) Uani d 1
H H2A 0.6521 0.4409 0.0137 0.018 Uiso calc 1
H H2B 0.7958 0.3872 0.0291 0.018 Uiso calc 1
C C3 0.8882(3) 0.46162(8) 0.08437(11) 0.0178(4) Uani d 1
H H3A 0.9390 0.4478 0.1358 0.021 Uiso calc 1
H H3B 0.9996 0.4627 0.0466 0.021 Uiso calc 1
C C4 0.3983(3) 0.42555(8) 0.12367(11) 0.0151(4) Uani d 1
H H4A 0.3018 0.3948 0.1369 0.018 Uiso calc 1
H H4B 0.3597 0.4422 0.0721 0.018 Uiso calc 1
C C5 0.3875(3) 0.47266(8) 0.18629(12) 0.0200(4) Uani d 1
H H5A 0.2503 0.4750 0.2061 0.024 Uiso calc 1
H H5B 0.4731 0.4615 0.2311 0.024 Uiso calc 1
C C6 0.4312(3) 0.18264(8) 0.34890(11) 0.0161(4) Uani d 1
H H6 0.3897 0.1689 0.2988 0.019 Uiso calc 1
C C7 0.3183(3) 0.16904(8) 0.41461(11) 0.0170(4) Uani d 1
H H7 0.2017 0.1465 0.4096 0.020 Uiso calc 1
C C8 0.3791(3) 0.18905(8) 0.48773(11) 0.0154(4) Uani d 1
H H8 0.3034 0.1810 0.5336 0.019 Uiso calc 1
C C9 0.5519(3) 0.22098(8) 0.49310(10) 0.0140(4) Uani d 1
H H9 0.5975 0.2346 0.5428 0.017 Uiso calc 1
C C10 0.6574(2) 0.23279(7) 0.42442(10) 0.0115(3) Uani d 1

loop_
_atom_site_aniso_label
_atom_site_aniso_U_11
_atom_site_aniso_U_22
_atom_site_aniso_U_33
_atom_site_aniso_U_12
_atom_site_aniso_U_13
_atom_site_aniso_U_23
Zn 0.01403(15) 0.01109(16) 0.01025(15) 0.00054(11) 0.000 0.000
S1 0.0126(2) 0.0131(2) 0.0140(2) 0.00237(17) 0.00144(16) 0.00154(16)
S2 0.0142(2) 0.0131(2) 0.0149(2) 0.00035(17) 0.00304(17) 0.00135(16)
N1 0.0122(7) 0.0119(7) 0.0127(7) 0.0013(6) -0.0001(6) -0.0003(6)
N2 0.0126(7) 0.0115(7) 0.0124(7) 0.0007(6) -0.0003(6) -0.0006(6)
O1 0.0191(7) 0.0139(7) 0.0332(8) -0.0013(6) 0.0019(6) 0.0008(6)
O2 0.0186(7) 0.0141(7) 0.0491(10) 0.0024(6) 0.0051(7) -0.0030(6)
O1W 0.0197(7) 0.0191(8) 0.0219(7) 0.0019(6) 0.0003(6) -0.0048(6)
C1 0.0142(9) 0.0118(9) 0.0110(8) -0.0004(7) -0.0005(7) -0.0028(6)
C2 0.0182(9) 0.0148(9) 0.0123(9) 0.0008(7) 0.0018(7) 0.0027(7)
C3 0.0151(9) 0.0147(10) 0.0236(10) 0.0024(7) 0.0032(7) 0.0034(8)
C4 0.0130(9) 0.0145(9) 0.0176(9) 0.0033(7) -0.0019(7) 0.0004(7)
C5 0.0168(9) 0.0196(10) 0.0235(10) 0.0026(8) 0.0020(8) -0.0027(8)
C6 0.0169(9) 0.0149(9) 0.0164(9) -0.0014(7) -0.0036(7) -0.0019(7)
C7 0.0131(9) 0.0150(10) 0.0228(10) -0.0033(7) -0.0017(7) 0.0023(8)
C8 0.0137(9) 0.0157(9) 0.0169(9) 0.0007(7) 0.0027(7) 0.0047(7)
C9 0.0159(9) 0.0131(9) 0.0129(9) 0.0007(7) -0.0003(7) 0.0017(7)
C10 0.0115(8) 0.0093(8) 0.0136(9) 0.0004(7) -0.0017(7) 0.0001(7)

loop_
_atom_type_symbol
_atom_type_description
_atom_type_scat_dispersion_real
_atom_type_scat_dispersion_imag
_atom_type_scat_source
C C 0.0033 0.0016 'International Tables Vol C Tables 4.2.6.8 and 6.1.1.4'
H H 0.0000 0.0000 'International Tables Vol C Tables 4.2.6.8 and 6.1.1.4'
N N 0.0061 0.0033 'International Tables Vol C Tables 4.2.6.8 and 6.1.1.4'
O O 0.0106 0.0060 'International Tables Vol C Tables 4.2.6.8 and 6.1.1.4'
S S 0.1246 0.1234 'International Tables Vol C Tables 4.2.6.8 and 6.1.1.4'
Zn Zn 0.2839 1.4301 'International Tables Vol C Tables 4.2.6.8 and 6.1.1.4'

loop_
_geom_angle_atom_site_label_1
_geom_angle_atom_site_label_2
_geom_angle_atom_site_label_3
_geom_angle_site_symmetry_1
_geom_angle_site_symmetry_3
_geom_angle
N2 Zn N2 2_655 . 75.71(8)
N2 Zn S2 2_655 2_655 92.61(4)
N2 Zn S2 . 2_655 102.13(4)
N2 Zn S2 2_655 . 102.13(4)
N2 Zn S2 . . 92.61(4)
S2 Zn S2 2_655 . 161.36(2)
N2 Zn S1 2_655 2_655 159.33(4)
N2 Zn S1 . 2_655 94.50(4)
S2 Zn S1 2_655 2_655 71.377(15)
S2 Zn S1 . 2_655 96.394(15)
N2 Zn S1 2_655 . 94.50(4)
N2 Zn S1 . . 159.33(4)
S2 Zn S1 2_655 . 96.394(15)
S2 Zn S1 . . 71.376(15)
S1 Zn S1 2_655 . 100.09(2)
C1 S1 Zn . . 85.11(6)
C1 S2 Zn . . 85.62(6)
C1 N1 C2 . . 120.14(14)
C1 N1 C4 . . 120.76(15)
C2 N1 C4 . . 119.02(14)
C6 N2 C10 . . 118.74(15)
C6 N2 Zn . . 124.56(12)
C10 N2 Zn . . 115.97(11)
C3 O1 H1O . . 107.5(17)
C5 O2 H2O . . 109.3(18)
H1W O1W H2W . . 105(2)
N1 C1 S1 . . 121.46(13)
N1 C1 S2 . . 120.88(13)
S1 C1 S2 . . 117.64(10)
N1 C2 C3 . . 114.22(15)
N1 C2 H2A . . 108.7
C3 C2 H2A . . 108.7
N1 C2 H2B . . 108.7
C3 C2 H2B . . 108.7
H2A C2 H2B . . 107.6
O1 C3 C2 . . 109.67(15)
O1 C3 H3A . . 109.7
C2 C3 H3A . . 109.7
O1 C3 H3B . . 109.7
C2 C3 H3B . . 109.7
H3A C3 H3B . . 108.2
N1 C4 C5 . . 113.40(15)
N1 C4 H4A . . 108.9
C5 C4 H4A . . 108.9
N1 C4 H4B . . 108.9
C5 C4 H4B . . 108.9
H4A C4 H4B . . 107.7
O2 C5 C4 . . 114.03(16)
O2 C5 H5A . . 108.7
C4 C5 H5A . . 108.7
O2 C5 H5B . . 108.7
C4 C5 H5B . . 108.7
H5A C5 H5B . . 107.6
N2 C6 C7 . . 122.73(17)
N2 C6 H6 . . 118.6
C7 C6 H6 . . 118.6
C8 C7 C6 . . 118.61(17)
C8 C7 H7 . . 120.7
C6 C7 H7 . . 120.7
C7 C8 C9 . . 119.16(17)
C7 C8 H8 . . 120.4
C9 C8 H8 . . 120.4
C8 C9 C10 . . 118.85(16)
C8 C9 H9 . . 120.6
C10 C9 H9 . . 120.6
N2 C10 C9 . . 121.89(16)
N2 C10 C10 . 2_655 115.54(10)
C9 C10 C10 . 2_655 122.56(11)

loop_
_geom_bond_atom_site_label_1
_geom_bond_atom_site_label_2
_geom_bond_site_symmetry_2
_geom_bond_distance
Zn N2 2_655 2.1682(15)
Zn N2 . 2.1682(14)
Zn S2 2_655 2.5163(5)
Zn S2 . 2.5163(5)
Zn S1 2_655 2.5361(5)
Zn S1 . 2.5361(5)
S1 C1 . 1.7198(18)
S2 C1 . 1.7253(18)
N1 C1 . 1.342(2)
N1 C2 . 1.473(2)
N1 C4 . 1.475(2)
N2 C6 . 1.336(2)
N2 C10 . 1.347(2)
O1 C3 . 1.434(2)
O1 H1O . 0.832(10)
O2 C5 . 1.422(2)
O2 H2O . 0.830(10)
O1W H1W . 0.835(10)
O1W H2W . 0.832(9)
C2 C3 . 1.511(3)
C2 H2A . 0.9900
C2 H2B . 0.9900
C3 H3A . 0.9900
C3 H3B . 0.9900
C4 C5 . 1.522(3)
C4 H4A . 0.9900
C4 H4B . 0.9900
C5 H5A . 0.9900
C5 H5B . 0.9900
C6 C7 . 1.387(3)
C6 H6 . 0.9500
C7 C8 . 1.385(3)
C7 H7 . 0.9500
C8 C9 . 1.386(3)
C8 H8 . 0.9500
C9 C10 . 1.393(2)
C9 H9 . 0.9500
C10 C10 2_655 1.485(3)

loop_
_geom_hbond_atom_site_label_D
_geom_hbond_atom_site_label_H
_geom_hbond_atom_site_label_A
_geom_hbond_site_symmetry_A
_geom_hbond_distance_DH
_geom_hbond_distance_HA
_geom_hbond_distance_DA
_geom_hbond_angle_DHA
O2 H2O O1 . 0.832(15) 1.865(16) 2.696(2) 177(3)
O1 H1O O1W . 0.83(2) 1.88(2) 2.7115(19) 177(2)
O1W H1W O2 1_655 0.834(16) 1.905(18) 2.7216(19) 166(2)
O1W H2W S2 4_565 0.832(18) 2.451(18) 3.2733(15) 169.9(19)
C7 H7 O1W 3_645 0.95 2.58 3.517(2) 171
C6 H6 S2 2_555 0.95 2.81 3.490(2) 129
C9 H9 S1 8_756 0.95 2.84 3.6857(18) 149

loop_
_geom_torsion_atom_site_label_1
_geom_torsion_atom_site_label_2
_geom_torsion_atom_site_label_3
_geom_torsion_atom_site_label_4
_geom_torsion_site_symmetry_4
_geom_torsion
C2 N1 C1 S1 . 4.9(2)
C4 N1 C1 S1 . -178.34(12)
C2 N1 C1 S2 . -173.68(12)
C4 N1 C1 S2 . 3.1(2)
Zn S1 C1 N1 . -173.88(14)
Zn S1 C1 S2 . 4.70(9)
Zn S2 C1 N1 . 173.85(14)
Zn S2 C1 S1 . -4.73(9)
C1 N1 C2 C3 . -81.8(2)
C4 N1 C2 C3 . 101.31(18)
N1 C2 C3 O1 . -80.47(19)
C1 N1 C4 C5 . 86.7(2)
C2 N1 C4 C5 . -96.50(19)
N1 C4 C5 O2 . 85.17(19)
C10 N2 C6 C7 . 1.4(3)
Zn N2 C6 C7 . -168.48(14)
N2 C6 C7 C8 . -0.1(3)
C6 C7 C8 C9 . -1.1(3)
C7 C8 C9 C10 . 1.1(3)
C6 N2 C10 C9 . -1.4(3)
Zn N2 C10 C9 . 169.27(13)
C6 N2 C10 C10 2_655 179.44(18)
Zn N2 C10 C10 2_655 -9.8(2)
C8 C9 C10 N2 . 0.2(3)
C8 C9 C10 C10 2_655 179.3(2)

_cod_database_fobs_code 2241473
